data_4071795
loop_
_publ_author_name
'Shibue, Mayuko'
'Hirotsu, Masakazu'
'Nishioka, Takanori'
'Kinoshita, Isamu'

_publ_section_title
;
 Ruthenium and Rhodium Complexes with Thiolate-Containing Pincer Ligands
 Produced by C&#x2212;S Bond Cleavage of Pyridyl-Substituted
 Dibenzothiophenes
;
_journal_issue 17
_journal_name_full Organometallics
_journal_page_first 4475
_journal_paper_doi 10.1021/om8003916
_journal_volume 27
_journal_year 2008
_chemical_formula_moiety 'C38 H22 N2 O4 Ru2 S2 '
_chemical_formula_sum 'C38 H22 N2 O4 Ru2 S2'
_chemical_formula_weight 836.86
_space_group_IT_number 2
_symmetry_cell_setting triclinic
_symmetry_Int_Tables_number 2
_symmetry_space_group_name_Hall '-P 1'
_symmetry_space_group_name_H-M 'P -1'
_audit_creation_date 2007-12-19
_audit_creation_method 'by CrystalStructure 3.8'
_cell_angle_alpha 105.377(9)
_cell_angle_beta 91.151(4)
_cell_angle_gamma 109.159(8)
_cell_formula_units_Z 1
_cell_length_a 8.805(3)
_cell_length_b 9.666(4)
_cell_length_c 10.320(4)
_cell_measurement_reflns_used 3639
_cell_measurement_temperature 193.1
_cell_measurement_theta_max 27.5
_cell_measurement_theta_min 4.1
_cell_volume 794.4(5)
_computing_cell_refinement CrystalClear
_computing_data_collection CrystalClear
_computing_data_reduction CrystalStructure
_computing_publication_material 'CrystalStructure 3.8'
_computing_structure_refinement CRYSTALS
_computing_structure_solution SIR92
_diffrn_detector_area_resol_mean 7.31
_diffrn_measured_fraction_theta_full 0.934
_diffrn_measured_fraction_theta_max 0.934
_diffrn_measurement_device_type 'Rigaku Mercury'
_diffrn_measurement_method \w
_diffrn_radiation_type 'Mo K\a'
_diffrn_radiation_wavelength 0.71070
_diffrn_reflns_av_R_equivalents 0.025
_diffrn_reflns_limit_h_max 9
_diffrn_reflns_limit_h_min -11
_diffrn_reflns_limit_k_max 12
_diffrn_reflns_limit_k_min -10
_diffrn_reflns_limit_l_max 11
_diffrn_reflns_limit_l_min -13
_diffrn_reflns_number 7598
_diffrn_reflns_theta_full 27.48
_diffrn_reflns_theta_max 27.48
_exptl_absorpt_coefficient_mu 1.129
_exptl_absorpt_correction_T_max 0.893
_exptl_absorpt_correction_T_min 0.841
_exptl_absorpt_correction_type numerical
_exptl_absorpt_process_details
;
    Higashi, T. (1999). Program for Absorption Correction.
    Rigaku Corporation, Tokyo, Japan.
;
_exptl_crystal_colour yellow
_exptl_crystal_density_diffrn 1.749
_exptl_crystal_density_method 'not measured'
_exptl_crystal_description prism
_exptl_crystal_F_000 416.00
_exptl_crystal_size_max 0.20
_exptl_crystal_size_mid 0.20
_exptl_crystal_size_min 0.10
_refine_diff_density_max 0.62
_refine_diff_density_min -0.59
_refine_ls_extinction_method none
_refine_ls_goodness_of_fit_ref 1.023
_refine_ls_hydrogen_treatment refall
_refine_ls_number_parameters 261
_refine_ls_number_reflns 3412
_refine_ls_R_factor_gt 0.0308
_refine_ls_shift/su_max 0.0000
_refine_ls_structure_factor_coef Fsqd
_refine_ls_weighting_details 'w = 1/[0.0006Fo^2^ + 1.0000\s(Fo^2^)]/(4Fo^2^)'
_refine_ls_weighting_scheme calc
_refine_ls_wR_factor_ref 0.0785
_reflns_number_gt 3134
_reflns_number_total 3412
_reflns_threshold_expression F^2^>2.0\s(F^2^)
_cod_data_source_file om8003916_si_001.cif
_cod_data_source_block 1a
_cod_original_formula_sum 'C38 H22 N2 O4 Ru2 S2 '
_cod_database_code 4071795

loop_
_symmetry_equiv_pos_site_id
_symmetry_equiv_pos_as_xyz
1 +X,+Y,+Z
2 -X,-Y,-Z

loop_
_atom_site_label
_atom_site_type_symbol
_atom_site_fract_x
_atom_site_fract_y
_atom_site_fract_z
_atom_site_U_iso_or_equiv
_atom_site_adp_type
_atom_site_occupancy
_atom_site_symmetry_multiplicity
_atom_site_calc_flag
Ru(1) Ru 0.35052(3) 0.47497(2) 0.11774(2) 0.01547(6) Uani 1.00 1 d
S(1) S 0.49204(8) 0.66659(7) 0.01935(7) 0.01695(16) Uani 1.00 1 d
O(1) O 0.0513(3) 0.3633(3) -0.0941(2) 0.0402(7) Uani 1.00 1 d
O(2) O 0.2152(3) 0.6765(2) 0.3205(2) 0.0357(6) Uani 1.00 1 d
N(1) N 0.2791(3) 0.2873(2) 0.1976(2) 0.0209(6) Uani 1.00 1 d
C(1) C 0.1402(3) 0.1669(3) 0.1575(3) 0.0274(8) Uani 1.00 1 d
C(2) C 0.1147(4) 0.0336(3) 0.1922(3) 0.0326(8) Uani 1.00 1 d
C(3) C 0.2371(4) 0.0233(3) 0.2708(3) 0.0348(9) Uani 1.00 1 d
C(4) C 0.3775(4) 0.1469(3) 0.3163(3) 0.0292(8) Uani 1.00 1 d
C(5) C 0.3982(3) 0.2811(3) 0.2796(2) 0.0222(7) Uani 1.00 1 d
C(6) C 0.5423(3) 0.4211(3) 0.3225(2) 0.0207(7) Uani 1.00 1 d
C(7) C 0.6677(4) 0.4356(3) 0.4160(3) 0.0275(8) Uani 1.00 1 d
C(8) C 0.8007(4) 0.5700(4) 0.4527(3) 0.0317(8) Uani 1.00 1 d
C(9) C 0.8041(3) 0.6890(3) 0.4015(3) 0.0275(8) Uani 1.00 1 d
C(10) C 0.6761(3) 0.6801(3) 0.3119(2) 0.0205(6) Uani 1.00 1 d
C(11) C 0.5443(3) 0.5402(3) 0.2651(2) 0.0181(6) Uani 1.00 1 d
C(12) C 0.6213(3) 0.8262(3) 0.1498(2) 0.0184(6) Uani 1.00 1 d
C(13) C 0.6855(3) 0.8212(3) 0.2739(3) 0.0201(6) Uani 1.00 1 d
C(14) C 0.7684(3) 0.9645(3) 0.3696(3) 0.0266(7) Uani 1.00 1 d
C(15) C 0.7927(4) 1.1021(3) 0.3425(3) 0.0297(8) Uani 1.00 1 d
C(16) C 0.7373(4) 1.1032(3) 0.2160(3) 0.0283(8) Uani 1.00 1 d
C(17) C 0.6521(3) 0.9662(3) 0.1212(3) 0.0245(7) Uani 1.00 1 d
C(18) C 0.1643(3) 0.4024(3) -0.0199(3) 0.0232(7) Uani 1.00 1 d
C(19) C 0.2632(3) 0.5995(3) 0.2418(3) 0.0232(7) Uani 1.00 1 d
H(1) H 0.052(3) 0.181(3) 0.104(3) 0.018(7) Uiso 1.00 1 d
H(2) H 0.020(5) -0.045(4) 0.171(4) 0.046(11) Uiso 1.00 1 d
H(3) H 0.223(4) -0.066(4) 0.291(4) 0.040(10) Uiso 1.00 1 d
H(4) H 0.454(5) 0.146(4) 0.374(4) 0.048(12) Uiso 1.00 1 d
H(5) H 0.661(3) 0.355(3) 0.457(3) 0.017(7) Uiso 1.00 1 d
H(6) H 0.883(4) 0.580(4) 0.516(3) 0.030(9) Uiso 1.00 1 d
H(7) H 0.893(5) 0.774(5) 0.424(4) 0.049(12) Uiso 1.00 1 d
H(8) H 0.806(4) 0.964(4) 0.452(4) 0.035(10) Uiso 1.00 1 d
H(9) H 0.843(4) 1.197(4) 0.411(3) 0.031(9) Uiso 1.00 1 d
H(10) H 0.753(4) 1.195(4) 0.197(3) 0.034(9) Uiso 1.00 1 d
H(11) H 0.611(4) 0.968(3) 0.039(3) 0.025(8) Uiso 1.00 1 d

loop_
_atom_site_aniso_label
_atom_site_aniso_U_11
_atom_site_aniso_U_22
_atom_site_aniso_U_33
_atom_site_aniso_U_12
_atom_site_aniso_U_13
_atom_site_aniso_U_23
Ru(1) 0.01604(13) 0.01575(13) 0.01413(12) 0.00550(9) 0.00020(8) 0.00363(8)
S(1) 0.0199(3) 0.0163(3) 0.0144(3) 0.0067(2) -0.0001(2) 0.0036(2)
O(1) 0.0287(13) 0.0471(15) 0.0372(14) 0.0135(11) -0.0127(11) 0.0006(11)
O(2) 0.0498(15) 0.0435(14) 0.0259(12) 0.0330(12) 0.0087(11) 0.0083(10)
N(1) 0.0239(12) 0.0195(12) 0.0192(12) 0.0071(9) 0.0047(9) 0.0057(9)
C(1) 0.0242(15) 0.0270(16) 0.0294(16) 0.0049(12) 0.0074(13) 0.0102(12)
C(2) 0.0367(18) 0.0205(15) 0.0365(19) 0.0024(13) 0.0118(15) 0.0103(13)
C(3) 0.046(2) 0.0238(16) 0.041(2) 0.0150(15) 0.0175(16) 0.0166(14)
C(4) 0.0368(18) 0.0316(17) 0.0295(17) 0.0185(14) 0.0115(14) 0.0168(13)
C(5) 0.0295(15) 0.0234(14) 0.0183(14) 0.0126(12) 0.0072(11) 0.0086(11)
C(6) 0.0230(14) 0.0241(14) 0.0187(14) 0.0117(11) 0.0070(11) 0.0075(11)
C(7) 0.0359(17) 0.0340(17) 0.0200(14) 0.0210(14) 0.0001(12) 0.0085(12)
C(8) 0.0335(17) 0.0378(19) 0.0245(16) 0.0181(14) -0.0091(13) 0.0039(13)
C(9) 0.0234(15) 0.0278(16) 0.0258(16) 0.0070(13) -0.0046(12) 0.0017(12)
C(10) 0.0237(14) 0.0215(14) 0.0148(13) 0.0085(11) -0.0008(10) 0.0023(10)
C(11) 0.0206(13) 0.0217(13) 0.0126(12) 0.0097(11) 0.0001(10) 0.0027(10)
C(12) 0.0188(13) 0.0164(13) 0.0192(13) 0.0076(10) 0.0028(10) 0.0019(10)
C(13) 0.0172(13) 0.0190(13) 0.0208(14) 0.0052(10) 0.0012(10) 0.0019(10)
C(14) 0.0229(15) 0.0244(15) 0.0254(16) 0.0045(12) -0.0030(12) 0.0006(12)
C(15) 0.0257(15) 0.0185(15) 0.0343(18) 0.0034(12) 0.0010(13) -0.0040(12)
C(16) 0.0258(15) 0.0189(15) 0.0395(18) 0.0086(12) 0.0061(13) 0.0061(13)
C(17) 0.0246(15) 0.0209(14) 0.0273(16) 0.0082(12) 0.0022(12) 0.0056(12)
C(18) 0.0238(14) 0.0215(14) 0.0222(14) 0.0077(11) 0.0002(12) 0.0033(11)
C(19) 0.0262(15) 0.0255(15) 0.0199(14) 0.0099(12) -0.0015(11) 0.0090(11)

loop_
_atom_type_symbol
_atom_type_description
_atom_type_scat_dispersion_real
_atom_type_scat_dispersion_imag
_atom_type_scat_source
C C 0.003 0.002
;
International Tables for Crystallography
(1992, Vol. C, Tables 4.2.6.8 and 6.1.1.4)
;
H H 0.000 0.000
;
International Tables for Crystallography
(1992, Vol. C, Table 6.1.1.4)
;
N N 0.006 0.003
;
International Tables for Crystallography
(1992, Vol. C, Tables 4.2.6.8 and 6.1.1.4)
;
O O 0.011 0.006
;
International Tables for Crystallography
(1992, Vol. C, Tables 4.2.6.8 and 6.1.1.4)
;
Ru Ru -1.259 0.836
;
International Tables for Crystallography
(1992, Vol. C, Tables 4.2.6.8 and 6.1.1.4)
;
S S 0.125 0.123
;
International Tables for Crystallography
(1992, Vol. C, Tables 4.2.6.8 and 6.1.1.4)
;

loop_
_geom_angle_atom_site_label_1
_geom_angle_atom_site_label_2
_geom_angle_atom_site_label_3
_geom_angle
_geom_angle_publ_flag
_geom_angle_site_symmetry_1
_geom_angle_site_symmetry_3
S(1) Ru(1) S(1) 82.72(2) yes . 2_665
S(1) Ru(1) N(1) 164.75(8) yes . .
S(1) Ru(1) C(11) 91.47(8) yes . .
S(1) Ru(1) C(18) 91.32(9) yes . .
S(1) Ru(1) C(19) 95.28(10) yes . .
S(1) Ru(1) N(1) 83.77(7) yes 2_665 .
S(1) Ru(1) C(11) 82.99(8) yes 2_665 .
S(1) Ru(1) C(18) 96.02(9) yes 2_665 .
S(1) Ru(1) C(19) 170.37(9) yes 2_665 .
N(1) Ru(1) C(11) 79.88(10) yes . .
N(1) Ru(1) C(18) 97.10(11) yes . .
N(1) Ru(1) C(19) 96.87(12) yes . .
C(11) Ru(1) C(18) 176.90(13) yes . .
C(11) Ru(1) C(19) 87.66(12) yes . .
C(18) Ru(1) C(19) 93.44(13) yes . .
Ru(1) S(1) Ru(1) 97.28(2) yes . 2_665
Ru(1) S(1) C(12) 108.48(10) yes . .
Ru(1) S(1) C(12) 110.88(10) yes 2_665 .
Ru(1) N(1) C(1) 125.4(2) yes . .
Ru(1) N(1) C(5) 114.15(17) yes . .
C(1) N(1) C(5) 119.5(3) yes . .
N(1) C(1) C(2) 122.6(3) yes . .
C(1) C(2) C(3) 118.5(2) yes . .
C(2) C(3) C(4) 119.7(3) yes . .
C(3) C(4) C(5) 120.1(3) yes . .
N(1) C(5) C(4) 119.6(2) yes . .
N(1) C(5) C(6) 115.3(2) yes . .
C(4) C(5) C(6) 125.2(3) yes . .
C(5) C(6) C(7) 121.4(3) yes . .
C(5) C(6) C(11) 116.1(2) yes . .
C(7) C(6) C(11) 122.5(2) yes . .
C(6) C(7) C(8) 118.9(3) yes . .
C(7) C(8) C(9) 119.9(3) yes . .
C(8) C(9) C(10) 122.4(2) yes . .
C(9) C(10) C(11) 118.8(3) yes . .
C(9) C(10) C(13) 117.6(2) yes . .
C(11) C(10) C(13) 123.5(2) yes . .
Ru(1) C(11) C(6) 112.68(16) yes . .
Ru(1) C(11) C(10) 130.0(2) yes . .
C(6) C(11) C(10) 117.2(2) yes . .
S(1) C(12) C(13) 126.0(2) yes . .
S(1) C(12) C(17) 113.4(2) yes . .
C(13) C(12) C(17) 120.5(2) yes . .
C(10) C(13) C(12) 126.1(2) yes . .
C(10) C(13) C(14) 117.8(2) yes . .
C(12) C(13) C(14) 116.1(3) yes . .
C(13) C(14) C(15) 122.8(3) yes . .
C(14) C(15) C(16) 119.8(2) yes . .
C(15) C(16) C(17) 119.2(3) yes . .
C(12) C(17) C(16) 121.3(3) yes . .
Ru(1) C(18) O(1) 176.0(2) yes . .
Ru(1) C(19) O(2) 177.4(2) yes . .
N(1) C(1) H(1) 116.4(17) no . .
C(2) C(1) H(1) 120.9(17) no . .
C(1) C(2) H(2) 123(3) no . .
C(3) C(2) H(2) 118(3) no . .
C(2) C(3) H(3) 119(2) no . .
C(4) C(3) H(3) 121(2) no . .
C(3) C(4) H(4) 121(2) no . .
C(5) C(4) H(4) 119(2) no . .
C(6) C(7) H(5) 121.0(16) no . .
C(8) C(7) H(5) 120.1(16) no . .
C(7) C(8) H(6) 119(2) no . .
C(9) C(8) H(6) 121(2) no . .
C(8) C(9) H(7) 119(3) no . .
C(10) C(9) H(7) 119(3) no . .
C(13) C(14) H(8) 117(2) no . .
C(15) C(14) H(8) 120(2) no . .
C(14) C(15) H(9) 121(2) no . .
C(16) C(15) H(9) 120(2) no . .
C(15) C(16) H(10) 121(2) no . .
C(17) C(16) H(10) 120(2) no . .
C(12) C(17) H(11) 120(2) no . .
C(16) C(17) H(11) 119(2) no . .

loop_
_geom_bond_atom_site_label_1
_geom_bond_atom_site_label_2
_geom_bond_distance
_geom_bond_publ_flag
_geom_bond_site_symmetry_2
Ru(1) S(1) 2.3553(7) yes .
Ru(1) S(1) 2.4683(7) yes 2_665
Ru(1) N(1) 2.105(2) yes .
Ru(1) C(11) 2.074(2) yes .
Ru(1) C(18) 1.955(3) yes .
Ru(1) C(19) 1.873(3) yes .
S(1) C(12) 1.781(2) yes .
O(1) C(18) 1.135(4) yes .
O(2) C(19) 1.137(4) yes .
N(1) C(1) 1.346(3) yes .
N(1) C(5) 1.361(4) yes .
C(1) C(2) 1.377(5) yes .
C(2) C(3) 1.380(6) yes .
C(3) C(4) 1.373(4) yes .
C(4) C(5) 1.403(5) yes .
C(5) C(6) 1.473(3) yes .
C(6) C(7) 1.397(4) yes .
C(6) C(11) 1.423(4) yes .
C(7) C(8) 1.388(4) yes .
C(8) C(9) 1.380(5) yes .
C(9) C(10) 1.408(4) yes .
C(10) C(11) 1.418(3) yes .
C(10) C(13) 1.494(4) yes .
C(12) C(13) 1.409(4) yes .
C(12) C(17) 1.402(4) yes .
C(13) C(14) 1.417(3) yes .
C(14) C(15) 1.381(5) yes .
C(15) C(16) 1.388(5) yes .
C(16) C(17) 1.380(3) yes .
C(1) H(1) 1.01(3) no .
C(2) H(2) 0.90(3) no .
C(3) H(3) 0.92(4) no .
C(4) H(4) 0.89(5) no .
C(7) H(5) 0.97(3) no .
C(8) H(6) 0.93(4) no .
C(9) H(7) 0.90(3) no .
C(14) H(8) 0.91(4) no .
C(15) H(9) 0.96(3) no .
C(16) H(10) 0.92(4) no .
C(17) H(11) 0.93(4) no .

loop_
_geom_contact_atom_site_label_1
_geom_contact_atom_site_label_2
_geom_contact_distance
_geom_contact_site_symmetry_2
O(1) O(1) 3.239(4) 2_565
O(1) O(2) 3.135(3) 2_565
O(1) C(2) 3.475(4) 2_555
O(1) C(18) 3.408(4) 2_565
O(1) C(19) 3.301(4) 2_565
O(2) O(1) 3.135(3) 2_565
O(2) C(3) 3.468(5) 1_565
O(2) C(7) 3.437(4) 2_666
O(2) C(15) 3.584(4) 2_676
C(1) C(16) 3.489(4) 1_445
C(2) O(1) 3.475(4) 2_555
C(2) C(14) 3.554(5) 1_445
C(2) C(15) 3.427(5) 1_445
C(3) O(2) 3.468(5) 1_545
C(4) C(9) 3.600(5) 2_666
C(4) C(16) 3.473(5) 1_545
C(5) C(8) 3.537(4) 2_666
C(6) C(7) 3.538(4) 2_666
C(7) O(2) 3.437(4) 2_666
C(7) C(6) 3.538(4) 2_666
C(7) C(16) 3.576(5) 1_545
C(8) C(5) 3.537(4) 2_666
C(9) C(4) 3.600(5) 2_666
C(14) C(2) 3.554(5) 1_665
C(15) O(2) 3.584(4) 2_676
C(15) C(2) 3.427(5) 1_665
C(16) C(1) 3.489(4) 1_665
C(16) C(4) 3.473(5) 1_565
C(16) C(7) 3.576(5) 1_565
C(18) O(1) 3.408(4) 2_565
C(19) O(1) 3.301(4) 2_565
O(1) H(2) 2.81(4) 2_555
O(1) H(3) 3.22(3) 2_555
O(2) H(3) 2.56(4) 1_565
O(2) H(5) 2.65(3) 2_666
O(2) H(6) 3.25(4) 2_666
O(2) H(7) 3.38(5) 1_455
O(2) H(9) 2.84(3) 2_676
N(1) H(6) 3.43(3) 2_666
C(1) H(1) 3.56(2) 2_555
C(1) H(2) 3.38(4) 2_555
C(1) H(10) 3.53(4) 1_445
C(2) H(1) 3.20(2) 2_555
C(3) H(8) 2.87(4) 2_666
C(4) H(8) 3.14(4) 2_666
C(4) H(10) 3.48(3) 1_545
C(5) H(10) 3.56(4) 1_545
C(6) H(10) 3.34(4) 1_545
C(7) H(9) 3.16(4) 1_545
C(7) H(10) 3.09(4) 1_545
C(8) H(6) 3.58(4) 2_766
C(8) H(9) 3.23(3) 2_776
C(9) H(9) 3.32(3) 2_776
C(11) H(5) 3.52(3) 2_666
C(12) H(2) 3.30(4) 1_665
C(13) H(2) 3.14(4) 1_665
C(14) H(2) 3.06(4) 1_665
C(14) H(3) 3.37(4) 2_666
C(14) H(4) 3.51(4) 2_666
C(14) H(7) 3.43(3) 2_776
C(15) H(1) 3.45(3) 1_665
C(15) H(2) 3.14(4) 1_665
C(15) H(4) 3.16(4) 1_565
C(15) H(5) 3.01(3) 1_565
C(15) H(6) 3.38(3) 2_776
C(15) H(7) 3.31(4) 2_776
C(16) H(1) 2.97(3) 1_665
C(16) H(2) 3.24(5) 1_665
C(16) H(4) 3.09(4) 1_565
C(16) H(5) 3.23(3) 1_565
C(17) H(1) 3.49(3) 1_665
C(17) H(2) 3.31(5) 1_665
C(17) H(4) 3.55(4) 1_565
C(17) H(11) 3.14(4) 2_675
C(18) H(2) 3.22(3) 2_555
C(19) H(3) 3.27(4) 1_565
C(19) H(5) 3.05(3) 2_666
C(19) H(6) 3.44(4) 2_666
H(1) C(1) 3.56(2) 2_555
H(1) C(2) 3.20(2) 2_555
H(1) C(15) 3.45(3) 1_445
H(1) C(16) 2.97(3) 1_445
H(1) C(17) 3.49(3) 1_445
H(1) H(1) 3.39(4) 2_555
H(1) H(2) 2.75(5) 2_555
H(1) H(10) 2.85(5) 1_445
H(2) O(1) 2.81(4) 2_555
H(2) C(1) 3.38(4) 2_555
H(2) C(12) 3.30(4) 1_445
H(2) C(13) 3.14(4) 1_445
H(2) C(14) 3.06(4) 1_445
H(2) C(15) 3.14(4) 1_445
H(2) C(16) 3.24(5) 1_445
H(2) C(17) 3.31(5) 1_445
H(2) C(18) 3.22(3) 2_555
H(2) H(1) 2.75(5) 2_555
H(2) H(7) 3.52(7) 1_445
H(2) H(8) 3.49(6) 1_445
H(3) O(1) 3.22(3) 2_555
H(3) O(2) 2.56(4) 1_545
H(3) C(14) 3.37(4) 2_666
H(3) C(19) 3.27(4) 1_545
H(3) H(7) 3.33(5) 1_445
H(3) H(8) 2.62(5) 2_666
H(4) C(14) 3.51(4) 2_666
H(4) C(15) 3.16(4) 1_545
H(4) C(16) 3.09(4) 1_545
H(4) C(17) 3.55(4) 1_545
H(4) H(8) 3.02(6) 2_666
H(4) H(9) 3.30(5) 1_545
H(4) H(10) 3.22(6) 1_545
H(5) O(2) 2.65(3) 2_666
H(5) C(11) 3.52(3) 2_666
H(5) C(15) 3.01(3) 1_545
H(5) C(16) 3.23(3) 1_545
H(5) C(19) 3.05(3) 2_666
H(5) H(9) 2.52(5) 1_545
H(5) H(10) 2.99(5) 1_545
H(6) O(2) 3.25(4) 2_666
H(6) N(1) 3.43(3) 2_666
H(6) C(8) 3.58(4) 2_766
H(6) C(15) 3.38(3) 2_776
H(6) C(19) 3.44(4) 2_666
H(6) H(6) 2.93(6) 2_766
H(6) H(9) 3.47(5) 1_545
H(6) H(9) 2.59(4) 2_776
H(7) O(2) 3.38(5) 1_655
H(7) C(14) 3.43(3) 2_776
H(7) C(15) 3.31(4) 2_776
H(7) H(2) 3.52(7) 1_665
H(7) H(3) 3.33(5) 1_665
H(7) H(8) 2.97(4) 2_776
H(7) H(9) 2.75(6) 2_776
H(8) C(3) 2.87(4) 2_666
H(8) C(4) 3.14(4) 2_666
H(8) H(2) 3.49(6) 1_665
H(8) H(3) 2.62(5) 2_666
H(8) H(4) 3.02(6) 2_666
H(8) H(7) 2.97(4) 2_776
H(8) H(8) 3.33(5) 2_776
H(9) O(2) 2.84(3) 2_676
H(9) C(7) 3.16(4) 1_565
H(9) C(8) 3.23(3) 2_776
H(9) C(9) 3.32(3) 2_776
H(9) H(4) 3.30(5) 1_565
H(9) H(5) 2.52(5) 1_565
H(9) H(6) 3.47(5) 1_565
H(9) H(6) 2.59(4) 2_776
H(9) H(7) 2.75(6) 2_776
H(10) C(1) 3.53(4) 1_665
H(10) C(4) 3.48(3) 1_565
H(10) C(5) 3.56(4) 1_565
H(10) C(6) 3.34(4) 1_565
H(10) C(7) 3.09(4) 1_565
H(10) H(1) 2.85(5) 1_665
H(10) H(4) 3.22(6) 1_565
H(10) H(5) 2.99(5) 1_565
H(11) C(17) 3.14(4) 2_675
H(11) H(11) 2.41(6) 2_675

loop_
_geom_torsion_atom_site_label_1
_geom_torsion_atom_site_label_2
_geom_torsion_atom_site_label_3
_geom_torsion_atom_site_label_4
_geom_torsion
_geom_torsion_site_symmetry_1
_geom_torsion_site_symmetry_3
_geom_torsion_site_symmetry_4
S(1) Ru(1) S(1) C(12) -113.00(11) . 2_665 2_665
S(1) Ru(1) S(1) C(12) -114.93(12) 2_665 . .
S(1) Ru(1) N(1) C(1) -125.3(2) . . .
S(1) Ru(1) N(1) C(5) 43.5(3) . . .
N(1) Ru(1) S(1) Ru(1) 27.8(2) . . 2_665
N(1) Ru(1) S(1) C(12) -87.1(2) . . .
S(1) Ru(1) C(11) C(6) -157.5(2) . . .
S(1) Ru(1) C(11) C(10) 20.4(2) . . .
C(11) Ru(1) S(1) Ru(1) 82.74(8) . . 2_665
C(11) Ru(1) S(1) C(12) -32.19(14) . . .
C(18) Ru(1) S(1) Ru(1) -95.90(9) . . 2_665
C(18) Ru(1) S(1) C(12) 149.17(15) . . .
C(19) Ru(1) S(1) Ru(1) 170.52(9) . . 2_665
C(19) Ru(1) S(1) C(12) 55.60(15) . . .
S(1) Ru(1) N(1) C(1) -97.6(2) 2_665 . .
S(1) Ru(1) N(1) C(5) 71.3(2) 2_665 . .
N(1) Ru(1) S(1) Ru(1) -172.91(6) . 2_665 2_665
N(1) Ru(1) S(1) C(12) 74.08(13) . 2_665 2_665
S(1) Ru(1) C(11) C(6) -75.1(2) 2_665 . .
S(1) Ru(1) C(11) C(10) 102.9(2) 2_665 . .
C(11) Ru(1) S(1) Ru(1) -92.39(8) . 2_665 2_665
C(11) Ru(1) S(1) C(12) 154.60(14) . 2_665 2_665
C(18) Ru(1) S(1) Ru(1) 90.57(9) . 2_665 2_665
C(18) Ru(1) S(1) C(12) -22.44(15) . 2_665 2_665
N(1) Ru(1) C(11) C(6) 9.8(2) . . .
N(1) Ru(1) C(11) C(10) -172.3(3) . . .
C(11) Ru(1) N(1) C(1) 178.4(2) . . .
C(11) Ru(1) N(1) C(5) -12.7(2) . . .
C(18) Ru(1) N(1) C(1) -2.3(2) . . .
C(18) Ru(1) N(1) C(5) 166.6(2) . . .
C(19) Ru(1) N(1) C(1) 92.1(2) . . .
C(19) Ru(1) N(1) C(5) -99.1(2) . . .
C(19) Ru(1) C(11) C(6) 107.2(2) . . .
C(19) Ru(1) C(11) C(10) -74.8(2) . . .
Ru(1) S(1) C(12) C(13) 25.9(3) . . .
Ru(1) S(1) C(12) C(17) -151.7(2) . . .
Ru(1) S(1) C(12) C(13) -79.7(2) 2_665 . .
Ru(1) S(1) C(12) C(17) 102.6(2) 2_665 . .
Ru(1) N(1) C(1) C(2) 165.9(2) . . .
Ru(1) N(1) C(5) C(4) -166.7(2) . . .
Ru(1) N(1) C(5) C(6) 13.0(3) . . .
C(1) N(1) C(5) C(4) 2.8(4) . . .
C(1) N(1) C(5) C(6) -177.5(2) . . .
C(5) N(1) C(1) C(2) -2.4(4) . . .
N(1) C(1) C(2) C(3) -0.3(5) . . .
C(1) C(2) C(3) C(4) 2.4(5) . . .
C(2) C(3) C(4) C(5) -1.9(5) . . .
C(3) C(4) C(5) N(1) -0.7(5) . . .
C(3) C(4) C(5) C(6) 179.6(3) . . .
N(1) C(5) C(6) C(7) 174.3(2) . . .
N(1) C(5) C(6) C(11) -4.6(4) . . .
C(4) C(5) C(6) C(7) -6.0(5) . . .
C(4) C(5) C(6) C(11) 175.1(3) . . .
C(5) C(6) C(7) C(8) 179.9(2) . . .
C(5) C(6) C(11) Ru(1) -6.2(3) . . .
C(5) C(6) C(11) C(10) 175.6(2) . . .
C(7) C(6) C(11) Ru(1) 175.0(2) . . .
C(7) C(6) C(11) C(10) -3.3(4) . . .
C(11) C(6) C(7) C(8) -1.3(5) . . .
C(6) C(7) C(8) C(9) 3.0(5) . . .
C(7) C(8) C(9) C(10) -0.0(4) . . .
C(8) C(9) C(10) C(11) -4.6(4) . . .
C(8) C(9) C(10) C(13) 174.0(3) . . .
C(9) C(10) C(11) Ru(1) -171.8(2) . . .
C(9) C(10) C(11) C(6) 6.0(4) . . .
C(9) C(10) C(13) C(12) 149.2(3) . . .
C(9) C(10) C(13) C(14) -29.8(4) . . .
C(11) C(10) C(13) C(12) -32.3(4) . . .
C(11) C(10) C(13) C(14) 148.7(3) . . .
C(13) C(10) C(11) Ru(1) 9.7(4) . . .
C(13) C(10) C(11) C(6) -172.5(2) . . .
S(1) C(12) C(13) C(10) 8.9(4) . . .
S(1) C(12) C(13) C(14) -172.1(2) . . .
S(1) C(12) C(17) C(16) 173.9(2) . . .
C(13) C(12) C(17) C(16) -3.9(5) . . .
C(17) C(12) C(13) C(10) -173.6(3) . . .
C(17) C(12) C(13) C(14) 5.4(4) . . .
C(10) C(13) C(14) C(15) 176.1(3) . . .
C(12) C(13) C(14) C(15) -2.9(4) . . .
C(13) C(14) C(15) C(16) -1.2(5) . . .
C(14) C(15) C(16) C(17) 2.9(5) . . .
C(15) C(16) C(17) C(12) -0.4(5) . . .
